data_7721081
loop_
_publ_author_name
'Wang, Fupeng'
'Peng, Guang'
'Ye, Ning'
'Chen, Jindong'

_publ_section_title
;
 [Cd<sub>4</sub>P<sub>2</sub>][I<sub>3</sub>] and
 [Cd<sub>2</sub>P][CdCl<sub>3</sub>]: two Millon's phase phosphides
 exhibiting wide band gaps and large birefringence.
;
_journal_issue 19
_journal_name_full 'Dalton transactions (Cambridge, England : 2003)'
_journal_page_first 7480
_journal_page_last 7486
_journal_paper_doi 10.1039/d6dt00660d
_journal_volume 55
_journal_year 2026
_chemical_formula_sum 'Cd3 Cl3 P'
_chemical_formula_weight 474.52
_chemical_name_common Cd3PCl3
_chemical_name_systematic '[Cd2P][CdCl3]'
_space_group_crystal_system orthorhombic
_space_group_IT_number 62
_space_group_name_Hall '-P 2ac 2n'
_space_group_name_H-M_alt 'P n m a'
_audit_creation_method SHELXL-2018/3
_audit_update_record
;
2026-04-08 deposited with the CCDC.	2026-04-24 downloaded from the CCDC.
;
_cell_angle_alpha 90
_cell_angle_beta 90
_cell_angle_gamma 90
_cell_formula_units_Z 4
_cell_length_a 13.0291(6)
_cell_length_b 7.9646(4)
_cell_length_c 7.0077(3)
_cell_measurement_reflns_used 2155
_cell_measurement_temperature 293(2)
_cell_measurement_theta_max 27.44
_cell_measurement_theta_min 3.13
_cell_volume 727.20(6)
_computing_structure_refinement 'SHELXL-2018/3 (Sheldrick, 2018)'
_computing_structure_solution 'SHELXT 2018/2 (Sheldrick, 2018)'
_diffrn_ambient_temperature 293(2)
_diffrn_measured_fraction_theta_full 0.977
_diffrn_measured_fraction_theta_max 0.969
_diffrn_measurement_device_type Bruker
_diffrn_radiation_type MoK\a
_diffrn_radiation_wavelength 0.71073
_diffrn_reflns_av_R_equivalents 0.0467
_diffrn_reflns_av_unetI/netI 0.0346
_diffrn_reflns_Laue_measured_fraction_full 0.977
_diffrn_reflns_Laue_measured_fraction_max 0.969
_diffrn_reflns_limit_h_max 16
_diffrn_reflns_limit_h_min -14
_diffrn_reflns_limit_k_max 10
_diffrn_reflns_limit_k_min -10
_diffrn_reflns_limit_l_max 8
_diffrn_reflns_limit_l_min -9
_diffrn_reflns_number 4467
_diffrn_reflns_point_group_measured_fraction_full 0.977
_diffrn_reflns_point_group_measured_fraction_max 0.969
_diffrn_reflns_theta_full 25.242
_diffrn_reflns_theta_max 27.439
_diffrn_reflns_theta_min 3.127
_exptl_absorpt_coefficient_mu 9.892
_exptl_crystal_colour yellow
_exptl_crystal_density_diffrn 4.334
_exptl_crystal_description bulk
_exptl_crystal_F_000 840
_refine_diff_density_max 0.708
_refine_diff_density_min -0.646
_refine_diff_density_rms 0.152
_refine_ls_extinction_coef 0.0133(6)
_refine_ls_extinction_expression Fc^*^=kFc[1+0.001xFc^2^\l^3^/sin(2\q)]^-1/4^
_refine_ls_extinction_method 'SHELXL-2018/3 (Sheldrick 2018)'
_refine_ls_goodness_of_fit_ref 1.089
_refine_ls_hydrogen_treatment undef
_refine_ls_matrix_type full
_refine_ls_number_parameters 41
_refine_ls_number_reflns 866
_refine_ls_number_restraints 0
_refine_ls_restrained_S_all 1.089
_refine_ls_R_factor_all 0.0315
_refine_ls_R_factor_gt 0.0237
_refine_ls_shift/su_max 0.000
_refine_ls_shift/su_mean 0.000
_refine_ls_structure_factor_coef Fsqd
_refine_ls_weighting_details 'w=1/[\s^2^(Fo^2^)+(0.0062P)^2^+1.2995P] where P=(Fo^2^+2Fc^2^)/3'
_refine_ls_weighting_scheme calc
_refine_ls_wR_factor_gt 0.0481
_refine_ls_wR_factor_ref 0.0512
_reflns_Friedel_coverage 0.000
_reflns_number_gt 746
_reflns_number_total 866
_reflns_threshold_expression 'I > 2\s(I)'
_cod_data_source_file d6dt00660d2.cif
_cod_data_source_block 1_a
_cod_database_code 7721081
_shelx_shelxl_version_number 2018/3
_shelx_space_group_comment
;
The symmetry employed for this shelxl refinement is uniquely defined
by the following loop, which should always be used as a source of
symmetry information in preference to the above space-group names.
They are only intended as comments.
;

loop_
_space_group_symop_operation_xyz
'x, y, z'
'-x+1/2, -y, z+1/2'
'-x, y+1/2, -z'
'x+1/2, -y+1/2, -z+1/2'
'-x, -y, -z'
'x-1/2, y, -z-1/2'
'x, -y-1/2, z'
'-x-1/2, y-1/2, z-1/2'

loop_
_atom_site_label
_atom_site_type_symbol
_atom_site_fract_x
_atom_site_fract_y
_atom_site_fract_z
_atom_site_U_iso_or_equiv
_atom_site_adp_type
_atom_site_occupancy
_atom_site_site_symmetry_order
_atom_site_calc_flag
_atom_site_refinement_flags_posn
_atom_site_refinement_flags_adp
_atom_site_refinement_flags_occupancy
_atom_site_disorder_assembly
_atom_site_disorder_group
Cd01 Cd 0.75276(3) 0.750000 -0.00367(5) 0.02725(16) Uani 1 2 d S T P . .
Cd02 Cd 0.500000 0.500000 0.000000 0.02940(16) Uani 1 2 d S . P . .
Cd03 Cd 0.58646(3) 0.750000 0.48484(5) 0.02802(16) Uani 1 2 d S T P . .
Cl04 Cl 0.91775(10) 0.750000 -0.19010(18) 0.0249(3) Uani 1 2 d S T P . .
Cl05 Cl 0.67019(8) 0.97826(11) 0.69017(13) 0.0267(2) Uani 1 1 d . . . . .
P6 P 0.57955(10) 0.750000 0.13763(18) 0.0155(3) Uani 1 2 d S T P . .

loop_
_atom_site_aniso_label
_atom_site_aniso_U_11
_atom_site_aniso_U_22
_atom_site_aniso_U_33
_atom_site_aniso_U_23
_atom_site_aniso_U_13
_atom_site_aniso_U_12
Cd01 0.0187(3) 0.0329(3) 0.0302(2) 0.000 0.00622(17) 0.000
Cd02 0.0329(3) 0.0206(2) 0.0346(3) -0.00454(15) -0.00495(19) -0.00844(17)
Cd03 0.0328(3) 0.0341(3) 0.0171(2) 0.000 -0.00100(17) 0.000
Cl04 0.0191(7) 0.0339(7) 0.0215(6) 0.000 0.0035(5) 0.000
Cl05 0.0324(6) 0.0249(4) 0.0229(5) 0.0032(4) -0.0013(4) -0.0083(4)
P6 0.0159(7) 0.0151(6) 0.0155(6) 0.000 0.0000(5) 0.000

loop_
_atom_type_symbol
_atom_type_description
_atom_type_scat_dispersion_real
_atom_type_scat_dispersion_imag
_atom_type_scat_source
Cd Cd -0.8075 1.2024 'International Tables Vol C Tables 4.2.6.8 and 6.1.1.4'
Cl Cl 0.1484 0.1585 'International Tables Vol C Tables 4.2.6.8 and 6.1.1.4'
P P 0.1023 0.0942 'International Tables Vol C Tables 4.2.6.8 and 6.1.1.4'

loop_
_geom_angle_atom_site_label_1
_geom_angle_atom_site_label_2
_geom_angle_atom_site_label_3
_geom_angle
_geom_angle_site_symmetry_1
_geom_angle_site_symmetry_3
_geom_angle_publ_flag
P6 Cd01 Cl04 172.40(5) . . ?
P6 Cd01 Cl05 97.82(3) . 2_674 ?
Cl04 Cd01 Cl05 86.82(3) . 2_674 ?
P6 Cd01 Cl05 97.82(3) . 8_755 ?
Cl04 Cd01 Cl05 86.82(3) . 8_755 ?
Cl05 Cd01 Cl05 104.06(4) 2_674 8_755 ?
P6 Cd02 P6 180.0 5_665 . ?
P6 Cd03 Cl05 125.24(3) . 7_575 ?
P6 Cd03 Cl05 125.23(3) . . ?
Cl05 Cd03 Cl05 90.39(4) 7_575 . ?
P6 Cd03 Cl04 121.08(4) . 6_556 ?
Cl05 Cd03 Cl04 92.80(3) 7_575 6_556 ?
Cl05 Cd03 Cl04 92.80(3) . 6_556 ?
Cd01 Cl04 Cd03 115.51(5) . 6_656 ?
Cd03 Cl05 Cd01 115.92(4) . 2_675 ?
Cd03 P6 Cd02 114.22(3) . . ?
Cd03 P6 Cd02 114.22(3) . 3_655 ?
Cd02 P6 Cd02 109.17(5) . 3_655 ?
Cd03 P6 Cd01 111.57(5) . . ?
Cd02 P6 Cd01 103.29(4) . . ?
Cd02 P6 Cd01 103.29(4) 3_655 . ?

loop_
_geom_bond_atom_site_label_1
_geom_bond_atom_site_label_2
_geom_bond_distance
_geom_bond_site_symmetry_2
_geom_bond_publ_flag
Cd01 P6 2.4645(13) . ?
Cd01 Cl04 2.5155(13) . ?
Cd01 Cl05 2.7454(9) 2_674 ?
Cd01 Cl05 2.7454(9) 8_755 ?
Cd02 P6 2.4431(7) 5_665 ?
Cd02 P6 2.4432(7) . ?
Cd03 P6 2.4349(13) . ?
Cd03 Cl05 2.5623(10) 7_575 ?
Cd03 Cl05 2.5623(10) . ?
Cd03 Cl04 2.6270(14) 6_556 ?
